data_7246573
loop_
_publ_author_name
'Hosseinpoor, Saeed'
'Pourayoubi, Mehrdad'
'Abrishami, Mozhgan'
'Sobati, Marjan'
'Karimi Ahmadabad, Fatemeh'
'Sabbaghi, Fahimeh'
'Ne\<cas, Marek'
'Du\<sek, Michal'
'Ku\<cer\'akov\'a, Monika'
'Kaur, Manpreet'

_publ_section_title
;
 Competing and directing interactions in new
 phosphoramide/thiophosphoramide structures: energy considerations and
 evidence for CH&#x22EF;HC contacts and aliphatic--aromatic stacking
;
_journal_issue 17
_journal_name_full CrystEngComm
_journal_page_first 2557
_journal_page_last 2569
_journal_paper_doi 10.1039/D3CE00204G
_journal_volume 25
_journal_year 2023
_chemical_formula_moiety 'C20 H32 Cl1 N2 O2 P1'
_chemical_formula_sum 'C20 H32 Cl N2 O2 P'
_chemical_formula_weight 398.9
_space_group_IT_number 14
_space_group_name_Hall '-P 2ybc'
_space_group_name_H-M_alt 'P 1 21/c 1'
_symmetry_cell_setting monoclinic
_symmetry_Int_Tables_number 14
_symmetry_space_group_name_Hall '-P 2ybc'
_symmetry_space_group_name_H-M 'P 1 21/c 1'
_audit_update_record
;
2022-09-18 deposited with the CCDC.	2023-03-16 downloaded from the CCDC.
;
_cell_angle_alpha 90
_cell_angle_beta 93.157(3)
_cell_angle_gamma 90
_cell_formula_units_Z 4
_cell_length_a 6.0515(2)
_cell_length_b 17.9235(8)
_cell_length_c 19.3040(8)
_cell_measurement_reflns_used 5240
_cell_measurement_temperature 293
_cell_measurement_theta_max 66.83
_cell_measurement_theta_min 3.35
_cell_volume 2090.61(14)
_computing_cell_refinement
;
CrysAlisPro, Agilent Technologies,
Version 1.171.37.31 (release 14-01-2014 CrysAlis171 .NET)
(compiled Jan 14 2014,18:38:05)
;
_computing_data_collection
;
CrysAlisPro, Agilent Technologies,
Version 1.171.37.31 (release 14-01-2014 CrysAlis171 .NET)
(compiled Jan 14 2014,18:38:05)
;
_computing_data_reduction
;
CrysAlisPro, Agilent Technologies,
Version 1.171.37.31 (release 14-01-2014 CrysAlis171 .NET)
(compiled Jan 14 2014,18:38:05)
;
_computing_molecular_graphics 'Diamond (Brandenburg & Putz, 2005)'
_computing_publication_material 'Jana2006 (Pet\<r\'i\<cek, Du\<sek & Palatinus, 2006)'
_computing_structure_refinement 'Jana2006 (Pet\<r\'i\<cek, Du\<sek & Palatinus, 2006)'
_computing_structure_solution 'Superflip (Palatinus & Chapuis 2007)'
_diffrn_ambient_temperature 293
_diffrn_detector 'CCD plate'
_diffrn_detector_area_resol_mean 10.3784
_diffrn_measured_fraction_theta_full 0.98
_diffrn_measured_fraction_theta_max 0.97
_diffrn_measurement_device 'four-cycle diffractometer'
_diffrn_measurement_device_type 'Xcalibur, Atlas, Gemini ultra'
_diffrn_measurement_method '\w scans'
_diffrn_radiation_monochromator mirror
_diffrn_radiation_probe x-ray
_diffrn_radiation_source 'X-ray tube'
_diffrn_radiation_type 'Cu K\a'
_diffrn_radiation_wavelength 1.54184
_diffrn_reflns_av_R_equivalents 0.0525
_diffrn_reflns_av_unetI/netI 0.0353
_diffrn_reflns_limit_h_max 7
_diffrn_reflns_limit_h_min -5
_diffrn_reflns_limit_k_max 21
_diffrn_reflns_limit_k_min -19
_diffrn_reflns_limit_l_max 22
_diffrn_reflns_limit_l_min -22
_diffrn_reflns_number 10734
_diffrn_reflns_reduction_process
;
Integration of the CCD images was done by program CrysAlisPro
(Agilent Technologies, 2010). The same program was used for indexing of the
crystal shape and absorption correction.
;
_diffrn_reflns_theta_full 66.8
_diffrn_reflns_theta_max 67.15
_diffrn_reflns_theta_min 3.37
_diffrn_source 'sealed X-ray tube'
_exptl_absorpt_coefficient_mu 2.467
_exptl_absorpt_correction_T_max 1
_exptl_absorpt_correction_T_min 0.626
_exptl_absorpt_correction_type multi-scan
_exptl_absorpt_process_details
;
CrysAlisPro, Agilent Technologies,
Version 1.171.37.31 (release 14-01-2014 CrysAlis171 .NET)
(compiled Jan 14 2014,18:38:05)
Empirical absorption correction using spherical harmonics,
 implemented in SCALE3 ABSPACK scaling algorithm.
Empirical absorption correction using spherical harmonics,
 implemented in SCALE3 ABSPACK scaling algorithm.
;
_exptl_crystal_colour white
_exptl_crystal_density_diffrn 1.267
_exptl_crystal_description 'polygon shape'
_exptl_crystal_F_000 856
_exptl_crystal_size_max 0.497
_exptl_crystal_size_mid 0.235
_exptl_crystal_size_min 0.149
_refine_diff_density_max 0.35
_refine_diff_density_min -0.37
_refine_ls_extinction_method none
_refine_ls_goodness_of_fit_gt 1.75
_refine_ls_goodness_of_fit_ref 1.62
_refine_ls_hydrogen_treatment constr
_refine_ls_number_constraints 128
_refine_ls_number_parameters 235
_refine_ls_number_reflns 3644
_refine_ls_number_restraints 0
_refine_ls_R_factor_all 0.0620
_refine_ls_R_factor_gt 0.0513
_refine_ls_shift/su_max 0.0131
_refine_ls_shift/su_mean 0.0005
_refine_ls_structure_factor_coef F
_refine_ls_weighting_details w=1/(\s^2^(F)+0.0004F^2^)
_refine_ls_weighting_scheme sigma
_refine_ls_wR_factor_gt 0.0607
_refine_ls_wR_factor_ref 0.0632
_reflns_number_gt 2913
_reflns_number_total 3644
_reflns_threshold_expression I>3\s(I)
_cod_data_source_file d3ce00204g2.cif
_cod_data_source_block I_CCDC1
_cod_depositor_comments
;
The following automatic conversions were performed:

data item '_diffrn_radiation_probe' value 'X-ray' was changed to
'x-ray' in accordance with the
/home/data/users/saulius/crontab/automatic-downloads/rss-feeds/RSC/lib/dictionaries/cif_core.dic
dictionary named 'cif_core.dic' version 2.4.2 last updated on
2011-04-26.

Automatic conversion script
Id: cif_fix_values 7556 2019-12-06 15:28:31Z antanas 

 Adding full bibliography for 7246569--7246573.cif.
;
_cod_original_sg_symbol_Hall '-P 2ycb'
_cod_original_formula_sum 'C20 H32 Cl1 N2 O2 P1'
_cod_database_code 7246573

loop_
_space_group_symop_id
_space_group_symop_operation_xyz
1 x,y,z
2 -x,y+1/2,-z+1/2
3 -x,-y,-z
4 x,-y+1/2,z+1/2

loop_
_atom_site_label
_atom_site_type_symbol
_atom_site_fract_x
_atom_site_fract_y
_atom_site_fract_z
_atom_site_adp_type
_atom_site_U_iso_or_equiv
_atom_site_site_symmetry_multiplicity
_atom_site_occupancy
_atom_site_calc_flag
_atom_site_refinement_flags
_atom_site_disorder_assembly
_atom_site_disorder_group
Cl1 Cl 0.90593(12) 0.43084(4) 0.04668(3) Uani 0.0382(2) 4 1 d . . .
P1 P 1.28582(9) 0.18595(3) 0.30042(3) Uani 0.02056(18) 4 1 d . . .
O1 O 1.1406(3) 0.26146(9) 0.30020(8) Uani 0.0257(5) 4 1 d . . .
O2 O 1.4658(3) 0.19048(9) 0.25245(9) Uani 0.0256(5) 4 1 d . . .
N2 N 1.1209(3) 0.11637(12) 0.28084(10) Uani 0.0241(6) 4 1 d . . .
N1 N 1.3435(3) 0.18077(11) 0.38428(11) Uani 0.0264(6) 4 1 d . . .
C1 C 0.8802(4) 0.29047(13) 0.20688(12) Uani 0.0221(7) 4 1 d . . .
C2 C 0.8244(4) 0.33150(13) 0.14702(13) Uani 0.0246(7) 4 1 d . . .
C3 C 1.0901(4) 0.29852(13) 0.23796(12) Uani 0.0203(7) 4 1 d . . .
C4 C 1.1407(4) 0.07162(13) 0.21725(12) Uani 0.0243(7) 4 1 d . . .
C5 C 1.2458(4) 0.34505(13) 0.21078(13) Uani 0.0233(7) 4 1 d . . .
C6 C 1.1890(4) 0.38546(13) 0.15089(13) Uani 0.0255(7) 4 1 d . . .
C7 C 1.4276(4) 0.10976(14) 0.41174(13) Uani 0.0289(8) 4 1 d . . .
C8 C 0.9447(5) 0.02044(16) 0.10867(15) Uani 0.0397(9) 4 1 d . . .
C9 C 1.5970(5) 0.2691(2) 0.45004(18) Uani 0.0545(12) 4 1 d . . .
C10 C 0.9777(4) 0.37835(13) 0.12040(12) Uani 0.0250(7) 4 1 d . . .
C11 C 1.0315(5) -0.05735(15) 0.12639(15) Uani 0.0368(9) 4 1 d . . .
C12 C 1.3619(4) 0.24577(14) 0.43105(13) Uani 0.0271(7) 4 1 d . . .
C13 C 1.2433(6) 0.30364(20) 0.54157(18) Uani 0.0508(12) 4 1 d . . .
C14 C 0.9334(4) 0.10124(14) 0.32368(14) Uani 0.0283(8) 4 1 d . . .
C15 C 1.2515(5) -0.05249(17) 0.16782(16) Uani 0.0394(9) 4 1 d . . .
C16 C 0.9216(5) 0.06701(15) 0.17380(15) Uani 0.0354(9) 4 1 d . . .
C17 C 1.4747(5) 0.32995(17) 0.55911(15) Uani 0.0381(9) 4 1 d . . .
C18 C 1.2320(4) -0.00588(15) 0.23350(14) Uani 0.0315(8) 4 1 d . . .
C19 C 1.2419(5) 0.23309(19) 0.49693(17) Uani 0.0477(11) 4 1 d . . .
C20 C 1.6002(6) 0.3401(2) 0.4946(2) Uani 0.0609(13) 4 1 d . . .
H1c1 H 0.774957 0.25734 0.226083 Uiso 0.0265 4 1 d . . .
H1c2 H 0.679474 0.32697 0.124575 Uiso 0.0296 4 1 d . . .
H1c4 H 1.244846 0.097133 0.189887 Uiso 0.0292 4 1 d . . .
H1c5 H 1.391191 0.34941 0.232953 Uiso 0.028 4 1 d . . .
H1c6 H 1.294934 0.41781 0.130999 Uiso 0.0306 4 1 d . . .
H1c7 H 1.40605 0.071771 0.376961 Uiso 0.0347 4 1 d . . .
H2c7 H 1.582543 0.114402 0.424464 Uiso 0.0347 4 1 d . . .
H3c7 H 1.349355 0.096381 0.451863 Uiso 0.0347 4 1 d . . .
H1c8 H 1.043966 0.044893 0.078876 Uiso 0.0476 4 1 d . . .
H2c8 H 0.803429 0.016572 0.083775 Uiso 0.0476 4 1 d . . .
H1c9 H 1.673008 0.278293 0.40852 Uiso 0.0654 4 1 d . . .
H2c9 H 1.67208 0.229661 0.47544 Uiso 0.0654 4 1 d . . .
H1c11 H 0.926425 -0.083286 0.153048 Uiso 0.0442 4 1 d . . .
H2c11 H 1.050351 -0.084703 0.084371 Uiso 0.0442 4 1 d . . .
H1c12 H 1.292682 0.285706 0.404796 Uiso 0.0325 4 1 d . . .
H1c13 H 1.161574 0.342312 0.517131 Uiso 0.0609 4 1 d . . .
H2c13 H 1.170619 0.293677 0.583562 Uiso 0.0609 4 1 d . . .
H1c14 H 0.957934 0.125123 0.367945 Uiso 0.034 4 1 d . . .
H2c14 H 0.800081 0.120291 0.300927 Uiso 0.034 4 1 d . . .
H3c14 H 0.919469 0.048387 0.330218 Uiso 0.034 4 1 d . . .
H1c15 H 1.360175 -0.03061 0.13964 Uiso 0.0473 4 1 d . . .
H2c15 H 1.301318 -0.101799 0.180254 Uiso 0.0473 4 1 d . . .
H1c16 H 0.810241 0.045491 0.201169 Uiso 0.0424 4 1 d . . .
H2c16 H 0.873365 0.116387 0.160998 Uiso 0.0424 4 1 d . . .
H1c17 H 1.470255 0.376446 0.583675 Uiso 0.0458 4 1 d . . .
H2c17 H 1.550102 0.294247 0.589006 Uiso 0.0458 4 1 d . . .
H1c18 H 1.137283 -0.030981 0.264282 Uiso 0.0378 4 1 d . . .
H2c18 H 1.374819 -0.001613 0.257383 Uiso 0.0378 4 1 d . . .
H1c19 H 1.311772 0.193117 0.52297 Uiso 0.0573 4 1 d . . .
H2c19 H 1.091784 0.218547 0.485175 Uiso 0.0573 4 1 d . . .
H1c20 H 1.750577 0.353521 0.507251 Uiso 0.0731 4 1 d . . .
H2c20 H 1.53689 0.380637 0.467735 Uiso 0.0731 4 1 d . . .

loop_
_atom_site_aniso_label
_atom_site_aniso_type_symbol
_atom_site_aniso_U_11
_atom_site_aniso_U_22
_atom_site_aniso_U_33
_atom_site_aniso_U_12
_atom_site_aniso_U_13
_atom_site_aniso_U_23
Cl1 Cl 0.0584(4) 0.0312(4) 0.0244(3) 0.0100(3) -0.0018(3) 0.0083(2)
P1 P 0.0225(3) 0.0200(3) 0.0191(3) 0.0000(2) 0.0003(2) 0.0030(2)
O1 O 0.0354(9) 0.0250(9) 0.0165(8) 0.0059(7) -0.0002(7) 0.0039(7)
O2 O 0.0238(9) 0.0246(9) 0.0288(9) -0.0019(7) 0.0048(7) 0.0031(7)
N2 N 0.0229(10) 0.0276(11) 0.0221(10) -0.0036(8) 0.0029(8) 0.0019(8)
N1 N 0.0355(12) 0.0208(11) 0.0223(10) 0.0019(8) -0.0044(9) 0.0034(8)
C1 C 0.0241(12) 0.0174(11) 0.0249(12) -0.0022(9) 0.0028(10) 0.0000(9)
C2 C 0.0257(12) 0.0211(12) 0.0266(13) 0.0021(9) -0.0034(10) -0.0036(10)
C3 C 0.0277(12) 0.0161(11) 0.0171(11) 0.0031(9) 0.0014(9) 0.0011(9)
C4 C 0.0293(13) 0.0225(13) 0.0213(12) -0.0038(10) 0.0021(10) 0.0019(9)
C5 C 0.0232(12) 0.0211(12) 0.0256(12) 0.0006(9) 0.0005(9) 0.0001(10)
C6 C 0.0293(13) 0.0204(12) 0.0275(13) -0.0013(9) 0.0081(10) 0.0025(10)
C7 C 0.0346(14) 0.0273(13) 0.0248(13) 0.0053(10) 0.0006(10) 0.0059(10)
C8 C 0.0534(18) 0.0317(15) 0.0322(15) -0.0059(13) -0.0137(13) 0.0007(12)
C9 C 0.0411(18) 0.069(2) 0.055(2) -0.0249(16) 0.0213(15) -0.0296(18)
C10 C 0.0355(14) 0.0192(12) 0.0204(12) 0.0070(10) 0.0014(10) -0.0016(9)
C11 C 0.0538(17) 0.0255(14) 0.0310(14) -0.0044(12) 0.0005(12) -0.0046(11)
C12 C 0.0355(14) 0.0230(12) 0.0221(12) -0.0004(10) -0.0041(10) 0.0028(10)
C13 C 0.0505(19) 0.055(2) 0.048(2) -0.0119(15) 0.0222(15) -0.0192(16)
C14 C 0.0248(13) 0.0295(14) 0.0312(14) -0.0028(10) 0.0057(10) 0.0030(11)
C15 C 0.0491(17) 0.0334(15) 0.0359(16) 0.0080(13) 0.0041(13) -0.0040(12)
C16 C 0.0412(15) 0.0267(14) 0.0365(15) 0.0032(11) -0.0129(12) -0.0004(11)
C17 C 0.0499(17) 0.0367(16) 0.0269(14) 0.0049(13) -0.0059(12) -0.0059(12)
C18 C 0.0351(14) 0.0335(15) 0.0254(13) 0.0055(11) -0.0020(11) 0.0011(11)
C19 C 0.0454(18) 0.0508(19) 0.0492(19) -0.0196(14) 0.0219(15) -0.0200(16)
C20 C 0.056(2) 0.067(2) 0.062(2) -0.0325(18) 0.0211(18) -0.032(2)

loop_
_atom_type_symbol
_atom_type_scat_dispersion_real
_atom_type_scat_dispersion_imag
_atom_type_scat_source
C 0.0181 0.0091 'International Tables Vol C tables 4.2.6.8 and 6.1.1.1'
H 0.0000 0.0000 'International Tables Vol C tables 4.2.6.8 and 6.1.1.1'
Cl 0.3639 0.7018 'International Tables Vol C tables 4.2.6.8 and 6.1.1.1'
N 0.0311 0.0180 'International Tables Vol C tables 4.2.6.8 and 6.1.1.1'
O 0.0492 0.0322 'International Tables Vol C tables 4.2.6.8 and 6.1.1.1'
P 0.2955 0.4335 'International Tables Vol C tables 4.2.6.8 and 6.1.1.1'

loop_
_exptl_crystal_face_index_h
_exptl_crystal_face_index_k
_exptl_crystal_face_index_l
_exptl_crystal_face_perp_dist
? ? ? ?

loop_
_geom_angle_atom_site_label_1
_geom_angle_atom_site_label_2
_geom_angle_atom_site_label_3
_geom_angle_site_symmetry_1
_geom_angle_site_symmetry_2
_geom_angle_site_symmetry_3
_geom_angle
_geom_angle_publ_flag
O2 P1 N2 . . . 111.22(10) ?
O2 P1 N1 . . . 120.01(10) ?
N2 P1 N1 . . . 106.27(11) ?
P1 N2 C4 . . . 122.13(16) ?
P1 N2 C14 . . . 119.62(17) ?
C4 N2 C14 . . . 118.00(19) ?
P1 N1 C7 . . . 117.32(17) ?
P1 N1 C12 . . . 124.38(16) ?
C7 N1 C12 . . . 116.97(19) ?
C2 C1 C3 . . . 118.6(2) ?
C2 C1 H1c1 . . . 120.69 ?
C3 C1 H1c1 . . . 120.69 ?
C1 C2 C10 . . . 119.7(2) ?
C1 C2 H1c2 . . . 120.17 ?
C10 C2 H1c2 . . . 120.17 ?
O1 C3 C1 . . . 118.5(2) ?
O1 C3 C5 . . . 119.5(2) ?
C1 C3 C5 . . . 121.8(2) ?
N2 C4 C16 . . . 112.1(2) ?
N2 C4 C18 . . . 111.7(2) ?
N2 C4 H1c4 . . . 106.53 ?
C16 C4 C18 . . . 110.9(2) ?
C16 C4 H1c4 . . . 107.39 ?
C18 C4 H1c4 . . . 107.86 ?
C3 C5 C6 . . . 119.1(2) ?
C3 C5 H1c5 . . . 120.44 ?
C6 C5 H1c5 . . . 120.44 ?
C5 C6 C10 . . . 119.1(2) ?
C5 C6 H1c6 . . . 120.47 ?
C10 C6 H1c6 . . . 120.47 ?
N1 C7 H1c7 . . . 109.47 ?
N1 C7 H2c7 . . . 109.47 ?
N1 C7 H3c7 . . . 109.47 ?
H1c7 C7 H2c7 . . . 109.47 ?
H1c7 C7 H3c7 . . . 109.47 ?
H2c7 C7 H3c7 . . . 109.47 ?
C11 C8 C16 . . . 111.3(2) ?
C11 C8 H1c8 . . . 109.47 ?
C11 C8 H2c8 . . . 109.47 ?
C16 C8 H1c8 . . . 109.47 ?
C16 C8 H2c8 . . . 109.47 ?
H1c8 C8 H2c8 . . . 107.6 ?
C12 C9 C20 . . . 110.4(3) ?
C12 C9 H1c9 . . . 109.47 ?
C12 C9 H2c9 . . . 109.47 ?
C20 C9 H1c9 . . . 109.47 ?
C20 C9 H2c9 . . . 109.47 ?
H1c9 C9 H2c9 . . . 108.54 ?
C2 C10 C6 . . . 121.7(2) ?
C8 C11 C15 . . . 110.4(2) ?
C8 C11 H1c11 . . . 109.47 ?
C8 C11 H2c11 . . . 109.47 ?
C15 C11 H1c11 . . . 109.47 ?
C15 C11 H2c11 . . . 109.47 ?
H1c11 C11 H2c11 . . . 108.57 ?
N1 C12 C9 . . . 114.0(2) ?
N1 C12 C19 . . . 111.8(2) ?
N1 C12 H1c12 . . . 104.46 ?
C9 C12 C19 . . . 109.1(2) ?
C9 C12 H1c12 . . . 107.46 ?
C19 C12 H1c12 . . . 109.83 ?
C17 C13 C19 . . . 111.3(3) ?
C17 C13 H1c13 . . . 109.47 ?
C17 C13 H2c13 . . . 109.47 ?
C19 C13 H1c13 . . . 109.47 ?
C19 C13 H2c13 . . . 109.47 ?
H1c13 C13 H2c13 . . . 107.57 ?
N2 C14 H1c14 . . . 109.47 ?
N2 C14 H2c14 . . . 109.47 ?
N2 C14 H3c14 . . . 109.47 ?
H1c14 C14 H2c14 . . . 109.47 ?
H1c14 C14 H3c14 . . . 109.47 ?
H2c14 C14 H3c14 . . . 109.47 ?
C11 C15 C18 . . . 111.3(2) ?
C11 C15 H1c15 . . . 109.47 ?
C11 C15 H2c15 . . . 109.47 ?
C18 C15 H1c15 . . . 109.47 ?
C18 C15 H2c15 . . . 109.47 ?
H1c15 C15 H2c15 . . . 107.59 ?
C4 C16 C8 . . . 111.5(2) ?
C4 C16 H1c16 . . . 109.47 ?
C4 C16 H2c16 . . . 109.47 ?
C8 C16 H1c16 . . . 109.47 ?
C8 C16 H2c16 . . . 109.47 ?
H1c16 C16 H2c16 . . . 107.41 ?
C13 C17 C20 . . . 111.0(3) ?
C13 C17 H1c17 . . . 109.47 ?
C13 C17 H2c17 . . . 109.47 ?
C20 C17 H1c17 . . . 109.47 ?
C20 C17 H2c17 . . . 109.47 ?
H1c17 C17 H2c17 . . . 107.88 ?
C4 C18 C15 . . . 111.8(2) ?
C4 C18 H1c18 . . . 109.47 ?
C4 C18 H2c18 . . . 109.47 ?
C15 C18 H1c18 . . . 109.47 ?
C15 C18 H2c18 . . . 109.47 ?
H1c18 C18 H2c18 . . . 107 ?
C12 C19 C13 . . . 111.1(3) ?
C12 C19 H1c19 . . . 109.47 ?
C12 C19 H2c19 . . . 109.47 ?
C13 C19 H1c19 . . . 109.47 ?
C13 C19 H2c19 . . . 109.47 ?
H1c19 C19 H2c19 . . . 107.76 ?
C9 C20 C17 . . . 111.8(3) ?
C9 C20 H1c20 . . . 109.47 ?
C9 C20 H2c20 . . . 109.47 ?
C17 C20 H1c20 . . . 109.47 ?
C17 C20 H2c20 . . . 109.47 ?
H1c20 C20 H2c20 . . . 106.98 ?

loop_
_geom_bond_atom_site_label_1
_geom_bond_atom_site_label_2
_geom_bond_site_symmetry_1
_geom_bond_site_symmetry_2
_geom_bond_distance
_geom_bond_publ_flag
P1 O2 . . 1.4701(18) ?
P1 N2 . . 1.629(2) ?
P1 N1 . . 1.640(2) ?
O1 C3 . . 1.392(3) ?
N2 C4 . . 1.477(3) ?
N2 C14 . . 1.465(3) ?
N1 C7 . . 1.459(3) ?
N1 C12 . . 1.474(3) ?
C1 C2 . . 1.395(3) ?
C1 C3 . . 1.382(3) ?
C1 H1c1 . . 0.96 ?
C2 C10 . . 1.372(4) ?
C2 H1c2 . . 0.96 ?
C3 C5 . . 1.383(3) ?
C4 C16 . . 1.532(4) ?
C4 C18 . . 1.521(4) ?
C4 H1c4 . . 0.96 ?
C5 C6 . . 1.391(3) ?
C5 H1c5 . . 0.96 ?
C6 C10 . . 1.384(3) ?
C6 H1c6 . . 0.96 ?
C7 H1c7 . . 0.96 ?
C7 H2c7 . . 0.96 ?
C7 H3c7 . . 0.96 ?
C8 C11 . . 1.522(4) ?
C8 C16 . . 1.522(4) ?
C8 H1c8 . . 0.96 ?
C8 H2c8 . . 0.96 ?
C9 C12 . . 1.509(4) ?
C9 C20 . . 1.535(6) ?
C9 H1c9 . . 0.96 ?
C9 H2c9 . . 0.96 ?
C11 C15 . . 1.517(4) ?
C11 H1c11 . . 0.96 ?
C11 H2c11 . . 0.96 ?
C12 C19 . . 1.516(4) ?
C12 H1c12 . . 0.96 ?
C13 C17 . . 1.499(4) ?
C13 C19 . . 1.530(5) ?
C13 H1c13 . . 0.96 ?
C13 H2c13 . . 0.96 ?
C14 H1c14 . . 0.96 ?
C14 H2c14 . . 0.96 ?
C14 H3c14 . . 0.96 ?
C15 C18 . . 1.528(4) ?
C15 H1c15 . . 0.96 ?
C15 H2c15 . . 0.96 ?
C16 H1c16 . . 0.96 ?
C16 H2c16 . . 0.96 ?
C17 C20 . . 1.505(5) ?
C17 H1c17 . . 0.96 ?
C17 H2c17 . . 0.96 ?
C18 H1c18 . . 0.96 ?
C18 H2c18 . . 0.96 ?
C19 H1c19 . . 0.96 ?
C19 H2c19 . . 0.96 ?
C20 H1c20 . . 0.96 ?
C20 H2c20 . . 0.96 ?

loop_
_geom_hbond_atom_site_label_D
_geom_hbond_atom_site_label_H
_geom_hbond_atom_site_label_A
_geom_hbond_site_symmetry_D
_geom_hbond_site_symmetry_H
_geom_hbond_site_symmetry_A
_geom_hbond_distance_DH
_geom_hbond_distance_HA
_geom_hbond_distance_DA
_geom_hbond_angle_DHA
_geom_hbond_publ_flag
C1 H1c1 O2 . . 1_455 0.96 2.30 3.243(3) 166.36 ?
C4 H1c4 O2 . . . 0.96 2.42 2.953(3) 114.55 ?
C12 H1c12 O1 . . . 0.96 2.22 2.807(3) 118.83 ?

loop_
_geom_torsion_atom_site_label_1
_geom_torsion_atom_site_label_2
_geom_torsion_atom_site_label_3
_geom_torsion_atom_site_label_4
_geom_torsion_site_symmetry_1
_geom_torsion_site_symmetry_2
_geom_torsion_site_symmetry_3
_geom_torsion_site_symmetry_4
_geom_torsion
_geom_torsion_publ_flag
? ? ? ? ? ? ? ? ? ?

loop_
_restr_angle_atom_site_label_1
_restr_angle_site_symmetry_1
_restr_angle_atom_site_label_2
_restr_angle_site_symmetry_2
_restr_angle_atom_site_label_3
_restr_angle_site_symmetry_3
_restr_angle_target
_restr_angle_target_weight_param
? ? ? ? ? ? ? ?

loop_
_restr_distance_atom_site_label_1
_restr_distance_site_symmetry_1
_restr_distance_atom_site_label_2
_restr_distance_site_symmetry_2
_restr_distance_target
_restr_distance_target_weight_param
? ? ? ? ? ?

loop_
_restr_equal_angle_atom_site_label_1
_restr_equal_angle_site_symmetry_1
_restr_equal_angle_atom_site_label_2
_restr_equal_angle_site_symmetry_2
_restr_equal_angle_atom_site_label_3
_restr_equal_angle_site_symmetry_3
_restr_equal_angle_class_class_id
_restr_equal_angle_class_target_weight_param
? ? ? ? ? ? ? ?

loop_
_restr_equal_distance_atom_site_label_1
_restr_equal_distance_site_symmetry_1
_restr_equal_distance_atom_site_label_2
_restr_equal_distance_site_symmetry_2
_restr_equal_distance_class_class_id
_restr_equal_distance_class_target_weight_param
? ? ? ? ? ?

loop_
_restr_equal_torsion_atom_site_label_1
_restr_equal_torsion_site_symmetry_1
_restr_equal_torsion_atom_site_label_2
_restr_equal_torsion_site_symmetry_2
_restr_equal_torsion_atom_site_label_3
_restr_equal_torsion_site_symmetry_3
_restr_equal_torsion_atom_site_label_4
_restr_equal_torsion_site_symmetry_4
_restr_equal_torsion_class_class_id
_restr_equal_torsion_class_target_weight_param
? ? ? ? ? ? ? ? ? ?

loop_
_restr_torsion_atom_site_label_1
_restr_torsion_site_symmetry_1
_restr_torsion_atom_site_label_2
_restr_torsion_site_symmetry_2
_restr_torsion_atom_site_label_3
_restr_torsion_site_symmetry_3
_restr_torsion_atom_site_label_4
_restr_torsion_site_symmetry_4
_restr_torsion_angle_target
_restr_torsion_weight_param
? ? ? ? ? ? ? ? ? ?

loop_
_jana_cell_twin_matrix_id
_jana_cell_twin_volume_fraction
_jana_cell_twin_matrix_1_1
_jana_cell_twin_matrix_1_2
_jana_cell_twin_matrix_1_3
_jana_cell_twin_matrix_2_1
_jana_cell_twin_matrix_2_2
_jana_cell_twin_matrix_2_3
_jana_cell_twin_matrix_3_1
_jana_cell_twin_matrix_3_2
_jana_cell_twin_matrix_3_3
? ? ? ? ? ? ? ? ? ? ?

loop_
_jana_atom_site_adp_c_label
_jana_atom_site_adp_c_type_symbol
_jana_atom_site_adp_c_111
_jana_atom_site_adp_c_112
_jana_atom_site_adp_c_113
_jana_atom_site_adp_c_122
_jana_atom_site_adp_c_123
_jana_atom_site_adp_c_133
_jana_atom_site_adp_c_222
_jana_atom_site_adp_c_223
_jana_atom_site_adp_c_233
_jana_atom_site_adp_c_333
? ? ? ? ? ? ? ? ? ? ? ?

loop_
_jana_atom_site_adp_d_label
_jana_atom_site_adp_d_type_symbol
_jana_atom_site_adp_d_1111
_jana_atom_site_adp_d_1112
_jana_atom_site_adp_d_1113
_jana_atom_site_adp_d_1122
_jana_atom_site_adp_d_1123
_jana_atom_site_adp_d_1133
_jana_atom_site_adp_d_1222
_jana_atom_site_adp_d_1223
_jana_atom_site_adp_d_1233
_jana_atom_site_adp_d_1333
_jana_atom_site_adp_d_2222
_jana_atom_site_adp_d_2223
_jana_atom_site_adp_d_2233
_jana_atom_site_adp_d_2333
_jana_atom_site_adp_d_3333
? ? ? ? ? ? ? ? ? ? ? ? ? ? ? ? ?

loop_
_jana_atom_site_adp_e_label
_jana_atom_site_adp_e_type_symbol
_jana_atom_site_adp_e_11111
_jana_atom_site_adp_e_11112
_jana_atom_site_adp_e_11113
_jana_atom_site_adp_e_11122
_jana_atom_site_adp_e_11123
_jana_atom_site_adp_e_11133
_jana_atom_site_adp_e_11222
_jana_atom_site_adp_e_11223
_jana_atom_site_adp_e_11233
_jana_atom_site_adp_e_11333
_jana_atom_site_adp_e_12222
_jana_atom_site_adp_e_12223
_jana_atom_site_adp_e_12233
_jana_atom_site_adp_e_12333
_jana_atom_site_adp_e_13333
_jana_atom_site_adp_e_22222
_jana_atom_site_adp_e_22223
_jana_atom_site_adp_e_22233
_jana_atom_site_adp_e_22333
_jana_atom_site_adp_e_23333
_jana_atom_site_adp_e_33333
? ? ? ? ? ? ? ? ? ? ? ? ? ? ? ? ? ? ? ? ? ? ?

loop_
_jana_atom_site_adp_f_label
_jana_atom_site_adp_f_type_symbol
_jana_atom_site_adp_f_111111
_jana_atom_site_adp_f_111112
_jana_atom_site_adp_f_111113
_jana_atom_site_adp_f_111122
_jana_atom_site_adp_f_111123
_jana_atom_site_adp_f_111133
_jana_atom_site_adp_f_111222
_jana_atom_site_adp_f_111223
_jana_atom_site_adp_f_111233
_jana_atom_site_adp_f_111333
_jana_atom_site_adp_f_112222
_jana_atom_site_adp_f_112223
_jana_atom_site_adp_f_112233
_jana_atom_site_adp_f_112333
_jana_atom_site_adp_f_113333
_jana_atom_site_adp_f_122222
_jana_atom_site_adp_f_122223
_jana_atom_site_adp_f_122233
_jana_atom_site_adp_f_122333
_jana_atom_site_adp_f_123333
_jana_atom_site_adp_f_133333
_jana_atom_site_adp_f_222222
_jana_atom_site_adp_f_222223
_jana_atom_site_adp_f_222233
_jana_atom_site_adp_f_222333
_jana_atom_site_adp_f_223333
_jana_atom_site_adp_f_233333
_jana_atom_site_adp_f_333333
? ? ? ? ? ? ? ? ? ? ? ? ? ? ? ? ? ? ? ? ? ? ? ? ? ? ? ? ? ?
